data_4519498
loop_
_publ_author_name
'Abdel Rahman Al Ahmad'
'Thierry Maris'
'James D. Wuest'

_publ_contact_author_id_orcid 0000-0001-9731-4046
_publ_section_title
;
 ArOCF3, ArOCHF2, ArOCH2F, and ArOCH3: What the F Does to Control the
 Crystallization of Riluzole and Analogous Fluoromethyl Ethers
;
_journal_name_full 'Crystal growth & Design'
_journal_page_first 6408
_journal_page_last 6420
_journal_paper_doi 10.1021/acs.cgd.5c00831
_journal_volume 25
_journal_year 2025
_chemical_formula_moiety 'C8 H7 F N2 O S'
_chemical_formula_sum 'C8 H7 F N2 O S'
_chemical_formula_weight 198.22
_chemical_name_systematic 6-(fluoromethoxy)-1,3-benzothiazol-2-amine
_space_group_crystal_system monoclinic
_space_group_IT_number 14
_space_group_name_Hall '-P 2ybc'
_space_group_name_H-M_alt 'P 1 21/c 1'
_atom_sites_solution_hydrogens mixed
_atom_sites_solution_primary dual
_audit_contact_author_email thierry.maris@umontreal.ca
_audit_contact_author_name 'Thierry Maris'
_audit_contact_author_phone '+1 514 340 4711 2579'
_audit_creation_date 2024-11-08
_cell_angle_alpha 90
_cell_angle_beta 93.845(2)
_cell_angle_gamma 90
_cell_formula_units_Z 4
_cell_length_a 18.0784(6)
_cell_length_b 4.0461(1)
_cell_length_c 11.4161(4)
_cell_measurement_reflns_used 9926
_cell_measurement_temperature 150
_cell_measurement_theta_max 60.636
_cell_measurement_theta_min 4.266
_cell_volume 833.17(5)
_computing_cell_refinement
;
SAINT (2020) V8.40B; Integration Software for Single Crystal Data.
Bruker AXS Inc., Madison, WI 53719-1173.
;
_computing_data_collection
;
APEX 4 (2022) Bruker AXS Inc., Madison, WI 53719-1173.
;
_computing_data_reduction
;
SAINT (2020) V8.40B; Integration Software for Single Crystal Data.
Bruker AXS Inc., Madison, WI 53719-1173.
;
_computing_molecular_graphics 'Olex2 1.3 (Dolomanov et al., 2009)'
_computing_publication_material 'Olex2 1.3 (Dolomanov et al., 2009)'
_computing_structure_refinement 'XL  (Sheldrick, 2008)'
_computing_structure_solution 'XT  (Sheldrick, 2015)'
_diffrn_ambient_temperature 150
_diffrn_detector 'CMOS Area detector'
_diffrn_detector_area_resol_mean 10.42
_diffrn_detector_type 'Bruker CMOS Photon III '
_diffrn_measured_fraction_theta_full 0.999
_diffrn_measured_fraction_theta_max 0.996
_diffrn_measurement_device 'k-geometry diffractometer'
_diffrn_measurement_device_type 'Bruker Venture Metaljet'
_diffrn_measurement_method '\w and \f scans'
_diffrn_radiation_collimation 'Focusing mirrors'
_diffrn_radiation_monochromator 'Helios MX Mirror Optics'
_diffrn_radiation_probe x-ray
_diffrn_radiation_type 'Ga K\a'
_diffrn_radiation_wavelength 1.34139
_diffrn_reflns_av_R_equivalents 0.0408
_diffrn_reflns_av_unetI/netI 0.0236
_diffrn_reflns_Laue_measured_fraction_full 0.999
_diffrn_reflns_Laue_measured_fraction_max 0.996
_diffrn_reflns_limit_h_max 23
_diffrn_reflns_limit_h_min -23
_diffrn_reflns_limit_k_max 5
_diffrn_reflns_limit_k_min -5
_diffrn_reflns_limit_l_max 14
_diffrn_reflns_limit_l_min -14
_diffrn_reflns_number 18276
_diffrn_reflns_point_group_measured_fraction_full 0.999
_diffrn_reflns_point_group_measured_fraction_max 0.996
_diffrn_reflns_theta_full 53.594
_diffrn_reflns_theta_max 60.655
_diffrn_reflns_theta_min 2.131
_diffrn_source 'Metal Jet'
_diffrn_source_current 3.57
_diffrn_source_power 0.2488647
_diffrn_source_target Ga
_diffrn_source_type 'Gallium Liquid Metal Jet Source'
_diffrn_source_voltage 69.71
_exptl_absorpt_coefficient_mu 2.154
_exptl_absorpt_correction_T_max 0.3107
_exptl_absorpt_correction_T_min 0.2053
_exptl_absorpt_correction_type multi-scan
_exptl_absorpt_process_details
;
SADABS-2016/2 (Bruker,2016/2) was used for absorption correction.
wR2(int) was 0.1619 before and 0.0761 after correction.
The Ratio of minimum to maximum transmission is 0.6608.
The \l/2 correction factor is Not present.
;
_exptl_crystal_colour 'clear light colourless'
_exptl_crystal_colour_lustre clear
_exptl_crystal_colour_modifier light
_exptl_crystal_colour_primary colourless
_exptl_crystal_density_diffrn 1.580
_exptl_crystal_description plate
_exptl_crystal_F_000 408
_exptl_crystal_size_max 0.16
_exptl_crystal_size_mid 0.09
_exptl_crystal_size_min 0.03
_refine_diff_density_max 0.386
_refine_diff_density_min -0.306
_refine_diff_density_rms 0.059
_refine_ls_extinction_coef .
_refine_ls_extinction_method none
_refine_ls_goodness_of_fit_ref 1.094
_refine_ls_hydrogen_treatment mixed
_refine_ls_matrix_type full
_refine_ls_number_parameters 134
_refine_ls_number_reflns 1921
_refine_ls_number_restraints 0
_refine_ls_restrained_S_all 1.094
_refine_ls_R_factor_all 0.0458
_refine_ls_R_factor_gt 0.0427
_refine_ls_shift/su_max 0.001
_refine_ls_shift/su_mean 0.000
_refine_ls_structure_factor_coef Fsqd
_refine_ls_weighting_details 'w=1/[\s^2^(Fo^2^)+(0.0440P)^2^+1.0054P] where P=(Fo^2^+2Fc^2^)/3'
_refine_ls_weighting_scheme calc
_refine_ls_wR_factor_gt 0.1137
_refine_ls_wR_factor_ref 0.1158
_reflns_Friedel_coverage 0.000
_reflns_Friedel_fraction_full .
_reflns_Friedel_fraction_max .
_reflns_number_gt 1763
_reflns_number_total 1921
_reflns_threshold_expression 'I > 2\s(I)'
_cod_data_source_file 03-1c_RZ1F_P21c_jw27092_150K.cif
_cod_data_source_block jw27092
_cod_database_code 4519498

loop_
_space_group_symop_id
_space_group_symop_operation_xyz
1 'x, y, z'
2 '-x, y+1/2, -z+1/2'
3 '-x, -y, -z'
4 'x, -y-1/2, z-1/2'

loop_
_atom_site_label
_atom_site_type_symbol
_atom_site_fract_x
_atom_site_fract_y
_atom_site_fract_z
_atom_site_U_iso_or_equiv
_atom_site_adp_type
_atom_site_occupancy
_atom_site_site_symmetry_order
_atom_site_calc_flag
_atom_site_refinement_flags_posn
_atom_site_refinement_flags_adp
_atom_site_refinement_flags_occupancy
_atom_site_disorder_assembly
_atom_site_disorder_group
S1 S 0.36033(3) 0.81368(15) 0.71557(4) 0.03332(18) Uani 1 1 d . . . . .
C1 C 0.42405(11) 0.6768(6) 0.61567(18) 0.0325(5) Uani 1 1 d . . . . .
N1 N 0.49787(10) 0.7307(6) 0.64187(18) 0.0393(5) Uani 1 1 d . . . . .
F1 F 0.06923(8) 0.5415(5) 0.75224(14) 0.0568(5) Uani 1 1 d . . . . .
O1 O 0.09131(8) 0.4591(5) 0.56123(16) 0.0439(4) Uani 1 1 d . . . . .
C2 C 0.28964(11) 0.6392(6) 0.62501(18) 0.0311(4) Uani 1 1 d . . . . .
N2 N 0.39671(9) 0.5125(5) 0.52522(15) 0.0323(4) Uani 1 1 d . . . . .
C3 C 0.31938(11) 0.4886(6) 0.52809(18) 0.0304(4) Uani 1 1 d . . . . .
C4 C 0.27185(12) 0.3299(6) 0.44483(19) 0.0339(5) Uani 1 1 d . . . . .
H4 H 0.291020 0.222654 0.379313 0.041 Uiso 1 1 calc R U . . .
C5 C 0.19628(12) 0.3305(6) 0.4588(2) 0.0359(5) Uani 1 1 d . . . . .
H5 H 0.163422 0.226237 0.401840 0.043 Uiso 1 1 calc R U . . .
C6 C 0.16805(11) 0.4831(6) 0.5561(2) 0.0346(5) Uani 1 1 d . . . . .
C7 C 0.21378(11) 0.6360(6) 0.64242(19) 0.0329(5) Uani 1 1 d . . . . .
H7 H 0.194565 0.733287 0.709756 0.039 Uiso 1 1 calc R U . . .
C8 C 0.05749(13) 0.6641(7) 0.6387(2) 0.0429(6) Uani 1 1 d . . . . .
H1A H 0.530(2) 0.675(9) 0.587(3) 0.067(10) Uiso 1 1 d . . . . .
H1B H 0.5068(17) 0.919(8) 0.689(3) 0.055(9) Uiso 1 1 d . . . . .
H8A H 0.0797(16) 0.897(8) 0.639(3) 0.047(8) Uiso 1 1 d . . . . .
H8B H 0.0047(15) 0.657(7) 0.617(2) 0.041(7) Uiso 1 1 d . . . . .

loop_
_atom_site_aniso_label
_atom_site_aniso_U_11
_atom_site_aniso_U_22
_atom_site_aniso_U_33
_atom_site_aniso_U_23
_atom_site_aniso_U_13
_atom_site_aniso_U_12
S1 0.0268(3) 0.0411(3) 0.0322(3) -0.0034(2) 0.00299(19) 0.0017(2)
C1 0.0270(10) 0.0398(12) 0.0308(10) 0.0018(9) 0.0031(8) 0.0021(9)
N1 0.0246(9) 0.0554(13) 0.0379(10) -0.0092(9) 0.0024(7) -0.0011(9)
F1 0.0358(7) 0.0846(13) 0.0509(8) 0.0131(9) 0.0110(6) -0.0006(8)
O1 0.0233(7) 0.0535(11) 0.0555(10) -0.0061(9) 0.0080(7) -0.0013(7)
C2 0.0267(9) 0.0329(11) 0.0340(10) 0.0031(9) 0.0029(8) 0.0016(8)
N2 0.0247(8) 0.0407(10) 0.0318(9) 0.0005(8) 0.0038(6) -0.0001(7)
C3 0.0247(9) 0.0350(11) 0.0317(10) 0.0041(8) 0.0038(7) 0.0015(8)
C4 0.0314(10) 0.0373(12) 0.0334(10) -0.0016(9) 0.0053(8) -0.0018(9)
C5 0.0289(10) 0.0403(12) 0.0382(11) 0.0002(10) -0.0002(8) -0.0039(9)
C6 0.0234(9) 0.0371(12) 0.0434(11) 0.0043(9) 0.0031(8) 0.0002(8)
C7 0.0286(10) 0.0353(11) 0.0353(10) 0.0005(9) 0.0062(8) 0.0033(9)
C8 0.0285(11) 0.0513(15) 0.0494(13) 0.0030(12) 0.0056(9) 0.0054(10)

loop_
_atom_type_symbol
_atom_type_description
_atom_type_scat_dispersion_real
_atom_type_scat_dispersion_imag
_atom_type_scat_source
C C 0.0137 0.0067 'International Tables Vol C Tables 4.2.6.8 and 6.1.1.4'
H H 0.0000 0.0000 'International Tables Vol C Tables 4.2.6.8 and 6.1.1.4'
N N 0.0241 0.0134 'International Tables Vol C Tables 4.2.6.8 and 6.1.1.4'
O O 0.0389 0.0241 'International Tables Vol C Tables 4.2.6.8 and 6.1.1.4'
F F 0.0583 0.0400 'International Tables Vol C Tables 4.2.6.8 and 6.1.1.4'
S S 0.2925 0.4295 'International Tables Vol C Tables 4.2.6.8 and 6.1.1.4'

loop_
_geom_angle_atom_site_label_1
_geom_angle_atom_site_label_2
_geom_angle_atom_site_label_3
_geom_angle
_geom_angle_site_symmetry_1
_geom_angle_site_symmetry_3
C2 S1 C1 88.51(10) . .
N1 C1 S1 118.64(17) . .
N2 C1 S1 116.42(16) . .
N2 C1 N1 124.8(2) . .
C1 N1 H1A 118(2) . .
C1 N1 H1B 112.5(19) . .
H1A N1 H1B 120(3) . .
C8 O1 C6 117.89(19) . .
C3 C2 S1 109.90(15) . .
C7 C2 S1 127.43(17) . .
C7 C2 C3 122.7(2) . .
C1 N2 C3 110.09(18) . .
C2 C3 N2 115.07(19) . .
C4 C3 C2 119.14(19) . .
C4 C3 N2 125.80(19) . .
C3 C4 H4 120.4 . .
C5 C4 C3 119.2(2) . .
C5 C4 H4 120.4 . .
C4 C5 H5 119.7 . .
C4 C5 C6 120.5(2) . .
C6 C5 H5 119.7 . .
O1 C6 C5 114.8(2) . .
C7 C6 O1 123.2(2) . .
C7 C6 C5 121.95(19) . .
C2 C7 H7 121.8 . .
C6 C7 C2 116.5(2) . .
C6 C7 H7 121.8 . .
F1 C8 H8A 107.0(16) . .
F1 C8 H8B 108.4(16) . .
O1 C8 F1 109.6(2) . .
O1 C8 H8A 111.2(16) . .
O1 C8 H8B 106.6(17) . .
H8A C8 H8B 114(2) . .

loop_
_geom_bond_atom_site_label_1
_geom_bond_atom_site_label_2
_geom_bond_distance
_geom_bond_site_symmetry_2
S1 C1 1.764(2) .
S1 C2 1.739(2) .
C1 N1 1.365(3) .
C1 N2 1.298(3) .
N1 H1A 0.92(4) .
N1 H1B 0.94(3) .
F1 C8 1.390(3) .
O1 C6 1.396(2) .
O1 C8 1.385(3) .
C2 C3 1.402(3) .
C2 C7 1.399(3) .
N2 C3 1.404(2) .
C3 C4 1.394(3) .
C4 H4 0.9500 .
C4 C5 1.386(3) .
C5 H5 0.9500 .
C5 C6 1.397(3) .
C6 C7 1.388(3) .
C7 H7 0.9500 .
C8 H8A 1.02(3) .
C8 H8B 0.97(3) .

loop_
_geom_hbond_atom_site_label_D
_geom_hbond_atom_site_label_H
_geom_hbond_atom_site_label_A
_geom_hbond_distance_DH
_geom_hbond_distance_HA
_geom_hbond_distance_DA
_geom_hbond_angle_DHA
_geom_hbond_site_symmetry_A
_geom_hbond_publ_flag
C5 H5 F1 0.95 2.57 3.518(3) 177.2 4_565 yes
C7 H7 F1 0.95 2.47 2.998(3) 114.7 . yes
N1 H1A N2 0.92(4) 2.04(4) 2.954(3) 172(3) 3_666 yes
N1 H1B N1 0.94(3) 2.31(3) 3.189(3) 155(3) 2_656 yes
C8 H8B F1 0.97(3) 2.59(3) 3.084(3) 111.6(19) 2_556 yes
C8 H8B O1 0.97(3) 2.62(3) 3.446(3) 142(2) 3_566 yes

loop_
_geom_torsion_atom_site_label_1
_geom_torsion_atom_site_label_2
_geom_torsion_atom_site_label_3
_geom_torsion_atom_site_label_4
_geom_torsion
_geom_torsion_site_symmetry_1
_geom_torsion_site_symmetry_2
_geom_torsion_site_symmetry_3
_geom_torsion_site_symmetry_4
S1 C1 N2 C3 1.2(3) . . . .
S1 C2 C3 N2 -0.3(2) . . . .
S1 C2 C3 C4 179.31(17) . . . .
S1 C2 C7 C6 179.26(17) . . . .
C1 S1 C2 C3 0.79(17) . . . .
C1 S1 C2 C7 179.7(2) . . . .
C1 N2 C3 C2 -0.5(3) . . . .
C1 N2 C3 C4 179.8(2) . . . .
N1 C1 N2 C3 176.8(2) . . . .
O1 C6 C7 C2 179.8(2) . . . .
C2 S1 C1 N1 -177.1(2) . . . .
C2 S1 C1 N2 -1.21(19) . . . .
C2 C3 C4 C5 1.2(3) . . . .
N2 C3 C4 C5 -179.2(2) . . . .
C3 C2 C7 C6 -1.9(3) . . . .
C3 C4 C5 C6 -1.1(3) . . . .
C4 C5 C6 O1 -178.5(2) . . . .
C4 C5 C6 C7 -0.6(4) . . . .
C5 C6 C7 C2 2.1(3) . . . .
C6 O1 C8 F1 -77.3(3) . . . .
C7 C2 C3 N2 -179.3(2) . . . .
C7 C2 C3 C4 0.3(3) . . . .
C8 O1 C6 C5 -165.6(2) . . . .
C8 O1 C6 C7 16.5(3) . . . .

_cod_database_fobs_code 4519498
